data_2209395
loop_
_publ_author_name
'Chen, Hsuan-Ying'
'Lin, Chu-Chieh'

_publ_section_title
;
 Bis{\m~2~-2-[2-(dimethylamino)ethyliminomethyl]phenolato}bis[chlorozinc(II)]
;
_journal_coeditor_code BI2022
_journal_issue 7
_journal_name_full 'Acta Crystallographica Section E'
_journal_page_first m1693
_journal_page_last m1694
_journal_paper_doi 10.1107/S1600536806024093
_journal_volume 62
_journal_year 2006
_chemical_formula_iupac '[Zn2 (C11 H15 N2 O)2 Cl2]'
_chemical_formula_moiety 'C22 H30 Cl2 N4 O2 Zn2'
_chemical_formula_sum 'C22 H30 Cl2 N4 O2 Zn2'
_chemical_formula_weight 584.14
_chemical_name_systematic
;
Bis{\m~2~-2-[2-
(dimethylamino)ethyliminomethyl]phenolato}bis[chlorozinc(II)]
;
_space_group_IT_number 14
_symmetry_cell_setting monoclinic
_symmetry_space_group_name_Hall '-P 2yn'
_symmetry_space_group_name_H-M 'P 1 21/n 1'
_atom_sites_solution_hydrogens geom
_atom_sites_solution_primary direct
_atom_sites_solution_secondary difmap
_cell_angle_alpha 90.00
_cell_angle_beta 91.634(2)
_cell_angle_gamma 90.00
_cell_formula_units_Z 4
_cell_length_a 7.6532(9)
_cell_length_b 24.206(3)
_cell_length_c 13.6466(16)
_cell_measurement_reflns_used 3728
_cell_measurement_temperature 292(2)
_cell_measurement_theta_max 24.221
_cell_measurement_theta_min 2.244
_cell_volume 2527.1(5)
_computing_cell_refinement 'SAINT (Bruker, 1999)'
_computing_data_collection 'SMART (Bruker, 1999)'
_computing_data_reduction SAINT
_computing_molecular_graphics SHELXTL
_computing_publication_material SHELXTL
_computing_structure_refinement SHELXTL
_computing_structure_solution 'SHELXTL (Bruker, 1999)'
_diffrn_ambient_temperature 293(2)
_diffrn_measured_fraction_theta_full 0.995
_diffrn_measured_fraction_theta_max 0.995
_diffrn_measurement_device_type 'Bruker SMART 1000 CCD area-detector'
_diffrn_measurement_method '\f and \w'
_diffrn_radiation_monochromator graphite
_diffrn_radiation_source 'fine-focus sealed tube'
_diffrn_radiation_type MoK\a
_diffrn_radiation_wavelength 0.71073
_diffrn_reflns_av_R_equivalents 0.0609
_diffrn_reflns_av_sigmaI/netI 0.0665
_diffrn_reflns_limit_h_max 9
_diffrn_reflns_limit_h_min -9
_diffrn_reflns_limit_k_max 29
_diffrn_reflns_limit_k_min -15
_diffrn_reflns_limit_l_max 16
_diffrn_reflns_limit_l_min -16
_diffrn_reflns_number 14165
_diffrn_reflns_theta_full 26.09
_diffrn_reflns_theta_max 26.09
_diffrn_reflns_theta_min 1.71
_diffrn_standards_number 0
_exptl_absorpt_coefficient_mu 2.135
_exptl_absorpt_correction_T_max 0.808
_exptl_absorpt_correction_T_min 0.487
_exptl_absorpt_correction_type multi-scan
_exptl_absorpt_process_details '(SADABS; Sheldrick, 1996)'
_exptl_crystal_colour colourless
_exptl_crystal_density_diffrn 1.535
_exptl_crystal_density_method 'not measured'
_exptl_crystal_description block
_exptl_crystal_F_000 1200
_exptl_crystal_size_max 0.42
_exptl_crystal_size_mid 0.16
_exptl_crystal_size_min 0.10
_refine_diff_density_max 0.361
_refine_diff_density_min -0.402
_refine_ls_extinction_method none
_refine_ls_goodness_of_fit_ref 0.974
_refine_ls_hydrogen_treatment constr
_refine_ls_matrix_type full
_refine_ls_number_parameters 289
_refine_ls_number_reflns 4992
_refine_ls_number_restraints 0
_refine_ls_restrained_S_all 0.974
_refine_ls_R_factor_all 0.0754
_refine_ls_R_factor_gt 0.0374
_refine_ls_shift/su_max 0.000
_refine_ls_shift/su_mean 0.000
_refine_ls_structure_factor_coef Fsqd
_refine_ls_weighting_details 'calc w = 1/[\s^2^(Fo^2^)+(0.03P)^2^] where P=(Fo^2^+2Fc^2^)/3'
_refine_ls_weighting_scheme calc
_refine_ls_wR_factor_gt 0.0719
_refine_ls_wR_factor_ref 0.0815
_reflns_number_gt 3151
_reflns_number_total 4992
_reflns_threshold_expression I>2\s(I)
_cod_data_source_file bi2022.cif
_cod_data_source_block I
_cod_original_cell_volume 2527.0(5)
_cod_original_sg_symbol_H-M 'P 21/n'
_cod_database_code 2209395
_cod_database_fobs_code 2209395

loop_
_symmetry_equiv_pos_as_xyz
'x, y, z'
'-x+1/2, y+1/2, -z+1/2'
'-x, -y, -z'
'x-1/2, -y-1/2, z-1/2'

loop_
_atom_site_type_symbol
_atom_site_label
_atom_site_fract_x
_atom_site_fract_y
_atom_site_fract_z
_atom_site_U_iso_or_equiv
_atom_site_adp_type
_atom_site_calc_flag
_atom_site_refinement_flags
_atom_site_occupancy
Zn Zn1 0.79990(5) 0.063100(16) 0.24971(3) 0.04081(13) Uani d . 1
Zn Zn2 0.60887(5) 0.180675(16) 0.22572(3) 0.04118(13) Uani d . 1
Cl Cl1 1.08482(13) 0.04534(4) 0.27402(8) 0.0668(3) Uani d . 1
Cl Cl2 0.73516(15) 0.26401(4) 0.24012(8) 0.0699(3) Uani d . 1
O O1 0.7538(3) 0.12629(9) 0.15009(16) 0.0451(6) Uani d . 1
O O2 0.7066(3) 0.12548(9) 0.32963(16) 0.0500(7) Uani d . 1
N N1 0.6832(4) -0.00599(12) 0.3257(2) 0.0529(8) Uani d . 1
N N2 0.7189(4) 0.01446(13) 0.1288(2) 0.0553(9) Uani d . 1
N N3 0.3999(4) 0.18935(14) 0.1157(2) 0.0614(9) Uani d . 1
N N4 0.3894(4) 0.17766(12) 0.3146(2) 0.0506(8) Uani d . 1
C C1 0.7642(7) -0.01932(18) 0.4216(3) 0.0794(14) Uani d . 1
H H1A 0.7045 -0.0501 0.4497 0.119 Uiso calc R 1
H H1B 0.7563 0.0121 0.4642 0.119 Uiso calc R 1
H H1C 0.8849 -0.0287 0.4136 0.119 Uiso calc R 1
C C2 0.4954(6) 0.00467(19) 0.3363(4) 0.0950(18) Uani d . 1
H H2A 0.4432 -0.0257 0.3699 0.143 Uiso calc R 1
H H2B 0.4404 0.0087 0.2726 0.143 Uiso calc R 1
H H2C 0.4800 0.0380 0.3732 0.143 Uiso calc R 1
C C3 0.7151(5) -0.05248(16) 0.2596(3) 0.0627(12) Uani d . 1
H H3A 0.6539 -0.0848 0.2830 0.075 Uiso calc R 1
H H3B 0.8391 -0.0608 0.2612 0.075 Uiso calc R 1
C C4 0.6561(6) -0.04094(17) 0.1551(3) 0.0712(13) Uani d . 1
H H4A 0.7039 -0.0684 0.1115 0.085 Uiso calc R 1
H H4B 0.5296 -0.0424 0.1491 0.085 Uiso calc R 1
C C5 0.7575(5) 0.02454(18) 0.0400(3) 0.0612(12) Uani d . 1
H H5A 0.7470 -0.0043 -0.0047 0.073 Uiso calc R 1
C C6 0.8161(5) 0.07727(17) 0.0037(3) 0.0516(10) Uani d . 1
C C7 0.8771(6) 0.0800(2) -0.0936(3) 0.0673(13) Uani d . 1
H H7A 0.8786 0.0483 -0.1320 0.081 Uiso calc R 1
C C8 0.9334(6) 0.1289(2) -0.1311(3) 0.0710(13) Uani d . 1
H H8A 0.9770 0.1298 -0.1940 0.085 Uiso calc R 1
C C9 0.9269(5) 0.17664(19) -0.0777(3) 0.0618(12) Uani d . 1
H H9A 0.9639 0.2098 -0.1047 0.074 Uiso calc R 1
C C10 0.8654(5) 0.17550(16) 0.0158(3) 0.0503(10) Uani d . 1
H H10A 0.8598 0.2082 0.0514 0.060 Uiso calc R 1
C C11 0.8110(5) 0.12611(16) 0.0587(3) 0.0445(9) Uani d . 1
C C12 0.3393(6) 0.1342(2) 0.0838(4) 0.0895(16) Uani d . 1
H H12A 0.2469 0.1382 0.0352 0.134 Uiso calc R 1
H H12B 0.2969 0.1143 0.1390 0.134 Uiso calc R 1
H H12C 0.4347 0.1143 0.0562 0.134 Uiso calc R 1
C C13 0.4432(7) 0.2226(2) 0.0294(4) 0.109(2) Uani d . 1
H H13A 0.3437 0.2242 -0.0150 0.163 Uiso calc R 1
H H13B 0.5397 0.2060 -0.0030 0.163 Uiso calc R 1
H H13C 0.4745 0.2593 0.0498 0.163 Uiso calc R 1
C C14 0.2651(6) 0.21908(19) 0.1699(4) 0.0756(14) Uani d . 1
H H14A 0.1588 0.2210 0.1296 0.091 Uiso calc R 1
H H14B 0.3044 0.2566 0.1824 0.091 Uiso calc R 1
C C15 0.2260(5) 0.19237(19) 0.2640(3) 0.0713(13) Uani d . 1
H H15A 0.1599 0.2174 0.3042 0.086 Uiso calc R 1
H H15B 0.1562 0.1595 0.2523 0.086 Uiso calc R 1
C C16 0.3930(6) 0.17031(14) 0.4079(3) 0.0575(11) Uani d . 1
H H16A 0.2895 0.1765 0.4403 0.069 Uiso calc R 1
C C17 0.5401(5) 0.15369(14) 0.4660(3) 0.0484(10) Uani d . 1
C C18 0.5319(7) 0.15866(16) 0.5689(3) 0.0634(13) Uani d . 1
H H18A 0.4309 0.1724 0.5965 0.076 Uiso calc R 1
C C19 0.6697(8) 0.14366(18) 0.6281(3) 0.0764(15) Uani d . 1
H H19A 0.6624 0.1471 0.6957 0.092 Uiso calc R 1
C C20 0.8191(7) 0.12349(18) 0.5886(3) 0.0780(14) Uani d . 1
H H20A 0.9135 0.1137 0.6295 0.094 Uiso calc R 1
C C21 0.8304(6) 0.11765(17) 0.4903(3) 0.0617(11) Uani d . 1
H H21A 0.9326 0.1035 0.4648 0.074 Uiso calc R 1
C C22 0.6929(5) 0.13227(14) 0.4264(3) 0.0471(9) Uani d . 1

loop_
_atom_site_aniso_label
_atom_site_aniso_U_11
_atom_site_aniso_U_22
_atom_site_aniso_U_33
_atom_site_aniso_U_12
_atom_site_aniso_U_13
_atom_site_aniso_U_23
Zn1 0.0374(2) 0.0387(2) 0.0464(3) 0.0050(2) 0.00170(17) -0.0024(2)
Zn2 0.0423(2) 0.0360(2) 0.0453(3) 0.0040(2) 0.00270(18) -0.0018(2)
Cl1 0.0358(5) 0.0633(7) 0.1013(8) 0.0056(5) 0.0006(5) -0.0007(6)
Cl2 0.0806(8) 0.0491(6) 0.0813(8) -0.0194(6) 0.0226(6) -0.0130(6)
O1 0.0565(16) 0.0455(15) 0.0338(14) 0.0111(12) 0.0088(11) -0.0003(12)
O2 0.0666(18) 0.0449(15) 0.0389(15) 0.0177(13) 0.0071(12) -0.0003(13)
N1 0.049(2) 0.0373(18) 0.073(2) 0.0017(15) 0.0140(17) -0.0025(17)
N2 0.063(2) 0.046(2) 0.057(2) 0.0009(17) -0.0116(17) -0.0030(18)
N3 0.058(2) 0.058(2) 0.066(2) 0.0152(18) -0.0152(18) -0.006(2)
N4 0.0455(19) 0.0404(18) 0.066(2) 0.0030(15) 0.0026(17) -0.0025(17)
C1 0.109(4) 0.058(3) 0.072(3) -0.002(3) 0.013(3) 0.007(3)
C2 0.047(3) 0.071(3) 0.170(5) -0.004(2) 0.043(3) -0.004(3)
C3 0.059(3) 0.038(2) 0.091(3) 0.001(2) 0.012(2) 0.002(2)
C4 0.077(3) 0.050(3) 0.086(3) -0.011(2) -0.014(3) -0.003(3)
C5 0.068(3) 0.054(3) 0.061(3) 0.012(2) -0.013(2) -0.024(2)
C6 0.056(3) 0.057(3) 0.041(2) 0.013(2) -0.0021(18) -0.007(2)
C7 0.081(3) 0.079(3) 0.041(2) 0.026(3) 0.002(2) -0.018(2)
C8 0.075(3) 0.093(4) 0.044(3) 0.023(3) 0.007(2) 0.008(3)
C9 0.062(3) 0.073(3) 0.051(3) 0.018(2) 0.011(2) 0.013(2)
C10 0.053(2) 0.054(2) 0.044(2) 0.011(2) 0.0017(18) 0.007(2)
C11 0.041(2) 0.057(3) 0.035(2) 0.0118(19) -0.0034(16) -0.002(2)
C12 0.064(3) 0.094(4) 0.109(4) 0.021(3) -0.031(3) -0.046(3)
C13 0.086(4) 0.153(6) 0.085(4) 0.032(4) -0.013(3) 0.040(4)
C14 0.053(3) 0.068(3) 0.104(4) 0.024(2) -0.020(3) -0.012(3)
C15 0.052(3) 0.066(3) 0.097(4) 0.010(2) 0.003(3) 0.001(3)
C16 0.065(3) 0.033(2) 0.076(3) -0.003(2) 0.026(2) -0.006(2)
C17 0.066(3) 0.0277(19) 0.052(3) -0.0064(19) 0.013(2) -0.0027(18)
C18 0.100(4) 0.034(2) 0.058(3) -0.009(2) 0.033(3) -0.009(2)
C19 0.143(5) 0.046(3) 0.040(3) -0.014(3) 0.010(3) -0.006(2)
C20 0.116(4) 0.066(3) 0.051(3) 0.005(3) -0.009(3) -0.009(3)
C21 0.082(3) 0.059(3) 0.044(3) 0.009(2) -0.001(2) 0.001(2)
C22 0.065(3) 0.031(2) 0.045(2) -0.0004(19) 0.006(2) -0.0021(18)

loop_
_atom_type_symbol
_atom_type_description
_atom_type_scat_dispersion_real
_atom_type_scat_dispersion_imag
_atom_type_scat_source
C C 0.0033 0.0016 'International Tables Vol C Tables 4.2.6.8 and 6.1.1.4'
H H 0.0000 0.0000 'International Tables Vol C Tables 4.2.6.8 and 6.1.1.4'
N N 0.0061 0.0033 'International Tables Vol C Tables 4.2.6.8 and 6.1.1.4'
O O 0.0106 0.0060 'International Tables Vol C Tables 4.2.6.8 and 6.1.1.4'
Cl Cl 0.1484 0.1585 'International Tables Vol C Tables 4.2.6.8 and 6.1.1.4'
Zn Zn 0.2839 1.4301 'International Tables Vol C Tables 4.2.6.8 and 6.1.1.4'

loop_
_geom_angle_atom_site_label_1
_geom_angle_atom_site_label_2
_geom_angle_atom_site_label_3
_geom_angle
_geom_angle_publ_flag
O2 Zn1 O1 75.18(9) yes
O2 Zn1 N2 138.19(11) yes
O1 Zn1 N2 81.81(11) yes
O2 Zn1 N1 99.35(10) yes
O1 Zn1 N1 144.83(11) yes
N2 Zn1 N1 80.09(13) yes
O2 Zn1 Cl1 115.12(8) yes
O1 Zn1 Cl1 112.72(7) yes
N2 Zn1 Cl1 105.82(9) yes
N1 Zn1 Cl1 101.15(9) yes
O1 Zn2 O2 74.76(9) yes
O1 Zn2 N4 136.96(10) yes
O2 Zn2 N4 82.03(11) yes
O1 Zn2 N3 96.55(11) yes
O2 Zn2 N3 141.21(12) yes
N4 Zn2 N3 79.48(13) yes
O1 Zn2 Cl2 112.87(7) yes
O2 Zn2 Cl2 111.94(8) yes
N4 Zn2 Cl2 109.28(9) yes
N3 Zn2 Cl2 106.29(10) yes
Zn1 O1 Zn2 103.37(9) yes
Zn1 O2 Zn2 103.91(10) yes
C11 O1 Zn2 132.7(2) no
C11 O1 Zn1 123.9(2) no
C22 O2 Zn1 131.9(2) no
C22 O2 Zn2 124.0(2) no
C1 N1 C3 107.8(3) no
C1 N1 C2 109.9(4) no
C3 N1 C2 112.0(3) no
C1 N1 Zn1 115.2(3) no
C3 N1 Zn1 102.7(2) no
C2 N1 Zn1 109.1(3) no
C5 N2 C4 119.4(4) no
C5 N2 Zn1 124.4(3) no
C4 N2 Zn1 114.1(3) no
C14 N3 C13 108.1(4) no
C14 N3 C12 111.8(4) no
C13 N3 C12 109.5(4) no
C14 N3 Zn2 102.3(2) no
C13 N3 Zn2 115.3(3) no
C12 N3 Zn2 109.6(2) no
C16 N4 C15 119.8(4) no
C16 N4 Zn2 125.6(3) no
C15 N4 Zn2 114.1(3) no
N1 C1 H1A 109.5 no
N1 C1 H1B 109.5 no
H1A C1 H1B 109.5 no
N1 C1 H1C 109.5 no
H1A C1 H1C 109.5 no
H1B C1 H1C 109.5 no
N1 C2 H2A 109.5 no
N1 C2 H2B 109.5 no
H2A C2 H2B 109.5 no
N1 C2 H2C 109.5 no
H2A C2 H2C 109.5 no
H2B C2 H2C 109.5 no
N1 C3 C4 112.9(3) no
N1 C3 H3A 109.0 no
C4 C3 H3A 109.0 no
N1 C3 H3B 109.0 no
C4 C3 H3B 109.0 no
H3A C3 H3B 107.8 no
N2 C4 C3 107.9(3) no
N2 C4 H4A 110.1 no
C3 C4 H4A 110.1 no
N2 C4 H4B 110.1 no
C3 C4 H4B 110.1 no
H4A C4 H4B 108.4 no
N2 C5 C6 125.2(4) no
N2 C5 H5A 117.4 no
C6 C5 H5A 117.4 no
C11 C6 C7 118.4(4) no
C11 C6 C5 123.2(3) no
C7 C6 C5 118.4(4) no
C8 C7 C6 120.4(4) no
C8 C7 H7A 119.8 no
C6 C7 H7A 119.8 no
C7 C8 C9 121.1(4) no
C7 C8 H8A 119.4 no
C9 C8 H8A 119.4 no
C10 C9 C8 119.8(4) no
C10 C9 H9A 120.1 no
C8 C9 H9A 120.1 no
C9 C10 C11 121.3(4) no
C9 C10 H10A 119.4 no
C11 C10 H10A 119.4 no
O1 C11 C6 121.2(4) no
O1 C11 C10 119.8(3) no
C6 C11 C10 118.9(3) no
N3 C12 H12A 109.5 no
N3 C12 H12B 109.5 no
H12A C12 H12B 109.5 no
N3 C12 H12C 109.5 no
H12A C12 H12C 109.5 no
H12B C12 H12C 109.5 no
N3 C13 H13A 109.5 no
N3 C13 H13B 109.5 no
H13A C13 H13B 109.5 no
N3 C13 H13C 109.5 no
H13A C13 H13C 109.5 no
H13B C13 H13C 109.5 no
N3 C14 C15 112.6(3) no
N3 C14 H14A 109.1 no
C15 C14 H14A 109.1 no
N3 C14 H14B 109.1 no
C15 C14 H14B 109.1 no
H14A C14 H14B 107.8 no
N4 C15 C14 109.1(3) no
N4 C15 H15A 109.9 no
C14 C15 H15A 109.9 no
N4 C15 H15B 109.9 no
C14 C15 H15B 109.9 no
H15A C15 H15B 108.3 no
N4 C16 C17 126.0(4) no
N4 C16 H16A 117.0 no
C17 C16 H16A 117.0 no
C22 C17 C18 118.4(4) no
C22 C17 C16 123.2(4) no
C18 C17 C16 118.3(4) no
C19 C18 C17 120.8(4) no
C19 C18 H18A 119.6 no
C17 C18 H18A 119.6 no
C18 C19 C20 120.3(4) no
C18 C19 H19A 119.9 no
C20 C19 H19A 119.9 no
C21 C20 C19 120.4(5) no
C21 C20 H20A 119.8 no
C19 C20 H20A 119.8 no
C20 C21 C22 121.7(4) no
C20 C21 H21A 119.1 no
C22 C21 H21A 119.1 no
O2 C22 C21 120.5(4) no
O2 C22 C17 121.0(4) no
C21 C22 C17 118.4(4) no

loop_
_geom_bond_atom_site_label_1
_geom_bond_atom_site_label_2
_geom_bond_distance
_geom_bond_publ_flag
Zn1 O1 2.070(2) yes
Zn1 O2 2.006(2) yes
Zn1 N1 2.173(3) yes
Zn1 N2 2.106(3) yes
Zn1 Cl1 2.2379(11) yes
Zn2 O1 2.024(2) yes
Zn2 O2 2.072(2) yes
Zn2 N3 2.172(3) yes
Zn2 N4 2.101(3) yes
Zn2 Cl2 2.2430(11) yes
O1 C11 1.334(4) no
O2 C22 1.337(4) no
N1 C1 1.468(5) no
N1 C3 1.467(4) no
N1 C2 1.471(5) no
N2 C5 1.278(5) no
N2 C4 1.472(5) no
N3 C14 1.474(5) no
N3 C13 1.473(5) no
N3 C12 1.475(5) no
N4 C16 1.285(5) no
N4 C15 1.455(5) no
C1 H1A 0.960 no
C1 H1B 0.960 no
C1 H1C 0.960 no
C2 H2A 0.960 no
C2 H2B 0.960 no
C2 H2C 0.960 no
C3 C4 1.510(5) no
C3 H3A 0.970 no
C3 H3B 0.970 no
C4 H4A 0.970 no
C4 H4B 0.970 no
C5 C6 1.445(6) no
C5 H5A 0.930 no
C6 C11 1.401(5) no
C6 C7 1.422(5) no
C7 C8 1.363(6) no
C7 H7A 0.930 no
C8 C9 1.367(6) no
C8 H8A 0.930 no
C9 C10 1.373(5) no
C9 H9A 0.930 no
C10 C11 1.399(5) no
C10 H10A 0.930 no
C12 H12A 0.960 no
C12 H12B 0.960 no
C12 H12C 0.960 no
C13 H13A 0.960 no
C13 H13B 0.960 no
C13 H13C 0.960 no
C14 C15 1.476(6) no
C14 H14A 0.970 no
C14 H14B 0.970 no
C15 H15A 0.970 no
C15 H15B 0.970 no
C16 C17 1.416(5) no
C16 H16A 0.930 no
C17 C22 1.402(5) no
C17 C18 1.413(5) no
C18 C19 1.359(6) no
C18 H18A 0.930 no
C19 C20 1.368(6) no
C19 H19A 0.930 no
C20 C21 1.354(5) no
C20 H20A 0.930 no
C21 C22 1.394(5) no
C21 H21A 0.930 no
